data_7042226
loop_
_publ_author_name
'Li, Ning'
'Garc\'ia-Rodr\'iguez, Ra\'ul'
'Matthews, Peter D.'
'Luo, He-Kuan'
'Wright, Dominic S.'

_publ_section_title
;
 Synthesis, structure and paramagnetic NMR analysis of a series of
 lanthanide-containing [LnTi6O3(O(i)Pr)9(salicylate)6] cages.
;
_journal_issue 13
_journal_name_full 'Dalton transactions (Cambridge, England : 2003)'
_journal_page_first 4287
_journal_page_last 4295
_journal_paper_doi 10.1039/c7dt00049a
_journal_volume 46
_journal_year 2017
_chemical_formula_moiety 'C69 H87 O30 Pr Ti6'
_chemical_formula_sum 'C69 H87 O30 Pr Ti6'
_chemical_formula_weight 1824.69
_space_group_crystal_system hexagonal
_space_group_IT_number 174
_space_group_name_Hall 'P -6'
_space_group_name_H-M_alt 'P -6'
_symmetry_space_group_name_Hall 'P -6'
_symmetry_space_group_name_H-M 'P -6'
_atom_sites_solution_hydrogens geom
_audit_creation_method SHELXL-2016/6
_audit_update_record
;
2017-02-27 deposited with the CCDC.
2017-03-01 downloaded from the CCDC.
;
_cell_angle_alpha 90
_cell_angle_beta 90
_cell_angle_gamma 120
_cell_formula_units_Z 2
_cell_length_a 14.9478(6)
_cell_length_b 14.9478(6)
_cell_length_c 23.5581(11)
_cell_measurement_reflns_used 9476
_cell_measurement_temperature 180(2)
_cell_measurement_theta_max 64.2
_cell_measurement_theta_min 3.31
_cell_volume 4558.5(3)
_computing_cell_refinement 'refinement of XYZ centroids > 20sigma(I)'
_computing_data_collection 'Bruker software package, narrow-frames'
_computing_data_reduction
;
 Bruker SAINT software package, narrow frame algorithm
;
_computing_molecular_graphics 'SHELXL-2016/6 (Sheldrick, 2016)'
_computing_publication_material 'SHELXL-2016/6 (Sheldrick, 2016)'
_computing_structure_refinement 'SHELXL-2016/6 (Sheldrick, 2016)'
_computing_structure_solution 'SHELXT 2014/4 (Sheldrick, 2014)'
_diffrn_ambient_temperature 180(2)
_diffrn_measured_fraction_theta_full 0.998
_diffrn_measured_fraction_theta_max 0.998
_diffrn_measurement_device_type 'Bruker QUEST D8 CCD'
_diffrn_measurement_method 'Thin slice \w and \f scans'
_diffrn_radiation_source '30W microfocus sealed tube, Quazar optics'
_diffrn_radiation_type CuK\a
_diffrn_radiation_wavelength 1.54184
_diffrn_reflns_av_R_equivalents 0.1004
_diffrn_reflns_av_unetI/netI 0.0603
_diffrn_reflns_Laue_measured_fraction_full 0.998
_diffrn_reflns_Laue_measured_fraction_max 0.998
_diffrn_reflns_limit_h_max 17
_diffrn_reflns_limit_h_min -17
_diffrn_reflns_limit_k_max 17
_diffrn_reflns_limit_k_min -17
_diffrn_reflns_limit_l_max 27
_diffrn_reflns_limit_l_min -27
_diffrn_reflns_number 39041
_diffrn_reflns_point_group_measured_fraction_full 0.995
_diffrn_reflns_point_group_measured_fraction_max 0.995
_diffrn_reflns_theta_full 65.308
_diffrn_reflns_theta_max 65.308
_diffrn_reflns_theta_min 3.414
_exptl_absorpt_coefficient_mu 8.862
_exptl_absorpt_correction_T_max 0.370
_exptl_absorpt_correction_T_min 0.270
_exptl_absorpt_correction_type multi-scan
_exptl_absorpt_process_details
;
multi-scan from symmetry-related measurements (SADABS) 
;
_exptl_crystal_colour yellow
_exptl_crystal_density_diffrn 1.329
_exptl_crystal_description block
_exptl_crystal_F_000 1864
_exptl_crystal_size_max 0.200
_exptl_crystal_size_mid 0.160
_exptl_crystal_size_min 0.140
_exptl_transmission_factor_max 1.000
_exptl_transmission_factor_min 0.726
_refine_diff_density_max 8.674
_refine_diff_density_min -1.144
_refine_diff_density_rms 0.256
_refine_ls_abs_structure_details
;
 Flack x determined using 2158 quotients [(I+)-(I-)]/[(I+)+(I-)]
 (Parsons, Flack and Wagner, Acta Cryst. B69 (2013) 249-259).
;
_refine_ls_abs_structure_Flack 0.037(4)
_refine_ls_extinction_method none
_refine_ls_goodness_of_fit_ref 1.132
_refine_ls_hydrogen_treatment constr
_refine_ls_matrix_type full
_refine_ls_number_parameters 331
_refine_ls_number_reflns 5331
_refine_ls_number_restraints 208
_refine_ls_restrained_S_all 1.120
_refine_ls_R_factor_all 0.0879
_refine_ls_R_factor_gt 0.0792
_refine_ls_shift/su_max 0.000
_refine_ls_shift/su_mean 0.000
_refine_ls_structure_factor_coef Fsqd
_refine_ls_weighting_details 'w=1/[\s^2^(Fo^2^)+(0.1525P)^2^+10.9642P] where P=(Fo^2^+2Fc^2^)/3'
_refine_ls_weighting_scheme calc
_refine_ls_wR_factor_gt 0.2114
_refine_ls_wR_factor_ref 0.2215
_reflns_Friedel_coverage 0.984
_reflns_Friedel_fraction_full 0.993
_reflns_Friedel_fraction_max 0.993
_reflns_number_gt 4840
_reflns_number_total 5331
_reflns_threshold_expression 'I > 2\s(I)'
_cod_data_source_file c7dt00049a2.cif
_cod_data_source_block pr_c
_cod_depositor_comments 'Adding full bibliography for 7042216--7042227.cif.'
_cod_original_cell_volume 4558.5(4)
_cod_database_code 7042226
_shelx_shelxl_version_number 2016/6
_shelx_space_group_comment
;
The symmetry employed for this shelxl refinement is uniquely defined
by the following loop, which should always be used as a source of
symmetry information in preference to the above space-group names.
They are only intended as comments.
;
_shelx_estimated_absorpt_t_min 0.270
_shelx_estimated_absorpt_t_max 0.370

loop_
_space_group_symop_operation_xyz
'x, y, z'
'-y, x-y, z'
'-x+y, -x, z'
'x, y, -z'
'-y, x-y, -z'
'-x+y, -x, -z'

loop_
_atom_site_label
_atom_site_type_symbol
_atom_site_fract_x
_atom_site_fract_y
_atom_site_fract_z
_atom_site_U_iso_or_equiv
_atom_site_adp_type
_atom_site_occupancy
_atom_site_site_symmetry_order
_atom_site_calc_flag
_atom_site_refinement_flags_posn
_atom_site_refinement_flags_adp
_atom_site_refinement_flags_occupancy
_atom_site_disorder_assembly
_atom_site_disorder_group
Pr1 Pr 0.666667 0.333333 0.500000 0.0184(8) Uani 1 6 d S T P . .
Pr2 Pr 1.000000 1.000000 1.000000 0.0177(8) Uani 1 6 d S T P . .
Ti1 Ti 0.4649(3) 0.3640(3) 0.56378(16) 0.0278(9) Uani 1 1 d . . . . .
Ti2 Ti 0.8074(3) 0.7614(3) 0.93650(15) 0.0266(9) Uani 1 1 d . . . . .
O1 O 0.4979(16) 0.3077(16) 0.500000 0.026(4) Uani 1 2 d S TU P . .
O2 O 0.4835(14) 0.4591(15) 0.500000 0.028(5) Uani 1 2 d S TU P C .
O3 O 0.3287(12) 0.2961(12) 0.5650(6) 0.040(4) Uani 1 1 d D U . . .
O4 O 0.4800(12) 0.4541(13) 0.6237(7) 0.042(4) Uani 1 1 d . U . . .
O5 O 0.4712(12) 0.2575(11) 0.6142(6) 0.033(4) Uani 1 1 d . U . . .
O6 O 0.6318(11) 0.4360(11) 0.5750(6) 0.029(3) Uani 1 1 d . U . . .
O21 O 0.8300(15) 0.8509(16) 1.000000 0.028(5) Uani 1 2 d S TU P . .
O22 O 0.8314(17) 0.6878(13) 1.000000 0.030(4) Uani 1 2 d S TU P G .
O23 O 0.6717(11) 0.6829(12) 0.9340(6) 0.033(4) Uani 1 1 d D U . . .
O24 O 0.8279(11) 0.6932(11) 0.8762(6) 0.035(4) Uani 1 1 d . U . . .
O25 O 0.9751(11) 0.8637(11) 0.9243(6) 0.027(3) Uani 1 1 d . U . . .
O26 O 0.8042(14) 0.8695(13) 0.8848(8) 0.039(4) Uani 1 1 d . U . . .
C2 C 0.479(3) 0.560(3) 0.500000 0.050(9) Uani 1 2 d S TU P . .
H2A H 0.474311 0.560898 0.542311 0.060 Uiso 0.5 1 calc R U P A -1
C2A C 0.589(4) 0.650(4) 0.500000 0.079(14) Uani 1 2 d S TU P C .
H2AA H 0.588480 0.715074 0.500000 0.118 Uiso 0.5 1 calc R U P B -1
H2AB H 0.625068 0.646233 0.533966 0.118 Uiso 0.5 1 calc R U P B -1
H2AC H 0.625068 0.646233 0.466034 0.118 Uiso 0.5 1 calc R U P B -1
C2B C 0.354(5) 0.528(5) 0.491(5) 0.08(2) Uani 0.5 1 d . U P C -1
H2BA H 0.310099 0.452981 0.496091 0.124 Uiso 0.5 1 calc R U P C -1
H2BB H 0.335834 0.563963 0.519309 0.124 Uiso 0.5 1 calc R U P C -1
H2BC H 0.344701 0.547280 0.452891 0.124 Uiso 0.5 1 calc R U P C -1
C3 C 0.249(2) 0.252(3) 0.6060(15) 0.036(7) Uiso 0.55(3) 1 d D U P D 1
H3 H 0.281332 0.253960 0.643426 0.043 Uiso 0.55(3) 1 calc R U P D 1
C3A C 0.191(5) 0.303(4) 0.613(3) 0.075(10) Uiso 0.55(3) 1 d D U P D 1
H3AA H 0.236761 0.374974 0.623377 0.112 Uiso 0.55(3) 1 calc R U P D 1
H3AB H 0.155636 0.299695 0.577093 0.112 Uiso 0.55(3) 1 calc R U P D 1
H3AC H 0.138947 0.268173 0.642776 0.112 Uiso 0.55(3) 1 calc R U P D 1
C3B C 0.185(5) 0.148(3) 0.591(3) 0.075(10) Uiso 0.55(3) 1 d D U P D 1
H3BA H 0.128749 0.114898 0.618327 0.112 Uiso 0.55(3) 1 calc R U P D 1
H3BB H 0.156870 0.144425 0.552909 0.112 Uiso 0.55(3) 1 calc R U P D 1
H3BC H 0.225948 0.113410 0.590905 0.112 Uiso 0.55(3) 1 calc R U P D 1
C3' C 0.228(2) 0.213(3) 0.566(2) 0.036(7) Uiso 0.45(3) 1 d D U P D 2
H3A' H 0.240887 0.186422 0.602392 0.043 Uiso 0.45(3) 1 calc R U P D 2
C3A' C 0.167(5) 0.247(5) 0.594(3) 0.075(10) Uiso 0.45(3) 1 d D U P D 2
H3AD H 0.211663 0.317493 0.608643 0.112 Uiso 0.45(3) 1 calc R U P D 2
H3AE H 0.116502 0.247112 0.567765 0.112 Uiso 0.45(3) 1 calc R U P D 2
H3AF H 0.130654 0.201000 0.626205 0.112 Uiso 0.45(3) 1 calc R U P D 2
C3B' C 0.168(5) 0.114(4) 0.545(3) 0.075(10) Uiso 0.45(3) 1 d D U P D 2
H3BD H 0.096524 0.084753 0.559043 0.112 Uiso 0.45(3) 1 calc R U P D 2
H3BE H 0.167841 0.115456 0.503644 0.112 Uiso 0.91(6) 2 calc R U P D 2
H3BF H 0.195549 0.070187 0.558193 0.112 Uiso 0.45(3) 1 calc R U P D 2
C11 C 0.553(2) 0.5298(18) 0.6552(11) 0.039(5) Uani 1 1 d . U . . .
C12 C 0.523(2) 0.5819(19) 0.6923(10) 0.042(6) Uani 1 1 d . U . . .
H12A H 0.454243 0.568231 0.693670 0.050 Uiso 1 1 calc R U . . .
C13 C 0.598(3) 0.654(3) 0.7271(13) 0.062(8) Uani 1 1 d . U . . .
H13A H 0.577171 0.688153 0.753481 0.075 Uiso 1 1 calc R U . . .
C14 C 0.693(3) 0.681(3) 0.7274(13) 0.062(8) Uani 1 1 d . U . . .
H14A H 0.740407 0.732217 0.752747 0.074 Uiso 1 1 calc R U . . .
C15 C 0.728(2) 0.631(2) 0.6887(12) 0.054(7) Uani 1 1 d . U . . .
H15A H 0.798409 0.649235 0.686790 0.065 Uiso 1 1 calc R U . . .
C16 C 0.6530(19) 0.5540(17) 0.6532(10) 0.034(5) Uani 1 1 d . U . . .
C17 C 0.4959(17) 0.1879(19) 0.6124(10) 0.030(5) Uani 1 1 d . U . . .
C22 C 0.836(4) 0.591(4) 1.000000 0.068(12) Uani 1 2 d S TU P . .
H22' H 0.825850 0.577892 0.958221 0.082 Uiso 0.5 1 calc R U P E -1
C22A C 0.958(9) 0.647(10) 1.000000 0.20(5) Uani 1 2 d S TU P G .
H22A H 0.986521 0.712809 0.979511 0.296 Uiso 0.5 1 calc R U P F -1
H22B H 0.983591 0.660313 1.039207 0.296 Uiso 0.5 1 calc R U P F -1
H22C H 0.980383 0.602847 0.981282 0.296 Uiso 0.5 1 calc R U P F -1
C22B C 0.745(7) 0.507(5) 1.016(3) 0.09(2) Uani 0.5 1 d . U P G -1
H22D H 0.752323 0.445715 1.015659 0.130 Uiso 0.5 1 calc R U P G -1
H22E H 0.728061 0.518219 1.055068 0.130 Uiso 0.5 1 calc R U P G -1
H22F H 0.689843 0.497891 0.990469 0.130 Uiso 0.5 1 calc R U P G -1
C23 C 0.602(3) 0.640(4) 0.887(2) 0.064(11) Uiso 0.46(3) 1 d D U P H 1
H23A H 0.639889 0.675180 0.851549 0.077 Uiso 0.46(3) 1 calc R U P H 1
C23A C 0.518(5) 0.659(5) 0.894(3) 0.068(8) Uiso 0.46(3) 1 d D U P H 1
H23B H 0.544337 0.733006 0.898374 0.102 Uiso 0.46(3) 1 calc R U P H 1
H23C H 0.473037 0.633633 0.860362 0.102 Uiso 0.46(3) 1 calc R U P H 1
H23D H 0.477798 0.622220 0.927676 0.102 Uiso 0.46(3) 1 calc R U P H 1
C23B C 0.561(5) 0.532(4) 0.881(3) 0.068(8) Uiso 0.46(3) 1 d D U P H 1
H23E H 0.617086 0.517169 0.876012 0.102 Uiso 0.46(3) 1 calc R U P H 1
H23F H 0.520380 0.496158 0.914610 0.102 Uiso 0.46(3) 1 calc R U P H 1
H23G H 0.515619 0.507572 0.847296 0.102 Uiso 0.46(3) 1 calc R U P H 1
C23' C 0.564(2) 0.632(3) 0.938(2) 0.064(11) Uiso 0.54(3) 1 d D U P H 2
H23H H 0.539334 0.592753 0.974484 0.077 Uiso 0.54(3) 1 calc R U P H 2
C23C C 0.566(5) 0.725(4) 0.940(2) 0.068(8) Uiso 0.54(3) 1 d D U P H 2
H23I H 0.495275 0.712162 0.943691 0.102 Uiso 0.54(3) 1 calc R U P H 2
H23J H 0.606255 0.764143 0.973535 0.102 Uiso 0.54(3) 1 calc R U P H 2
H23K H 0.597898 0.764439 0.905819 0.102 Uiso 0.54(3) 1 calc R U P H 2
C23D C 0.503(5) 0.574(4) 0.891(2) 0.068(8) Uiso 0.54(3) 1 d D U P H 2
H23L H 0.501290 0.507644 0.889455 0.102 Uiso 0.54(3) 1 calc R U P H 2
H23M H 0.432303 0.561370 0.896114 0.102 Uiso 0.54(3) 1 calc R U P H 2
H23N H 0.532231 0.612474 0.856127 0.102 Uiso 0.54(3) 1 calc R U P H 2
C31 C 0.9039(19) 0.6976(17) 0.8427(10) 0.037(5) Uani 1 1 d . U . . .
C32 C 0.879(2) 0.621(2) 0.8036(12) 0.047(6) Uani 1 1 d . U . . .
H32A H 0.810273 0.564276 0.802303 0.057 Uiso 1 1 calc R U . . .
C33 C 0.953(3) 0.624(2) 0.7654(12) 0.059(7) Uani 1 1 d . U . . .
H33A H 0.934376 0.571329 0.737654 0.070 Uiso 1 1 calc R U . . .
C34 C 1.056(3) 0.708(3) 0.7699(14) 0.069(9) Uani 1 1 d . U . . .
H34A H 1.108269 0.712875 0.744857 0.083 Uiso 1 1 calc R U . . .
C35 C 1.080(2) 0.782(2) 0.8099(10) 0.044(6) Uani 1 1 d . U . . .
H35A H 1.149177 0.838143 0.811926 0.053 Uiso 1 1 calc R U . . .
C36 C 1.0062(18) 0.7790(18) 0.8488(11) 0.035(5) Uani 1 1 d . U . . .
C37 C 0.8257(17) 0.9606(18) 0.8894(10) 0.026(5) Uani 1 1 d . U . . .

loop_
_atom_site_aniso_label
_atom_site_aniso_U_11
_atom_site_aniso_U_22
_atom_site_aniso_U_33
_atom_site_aniso_U_23
_atom_site_aniso_U_13
_atom_site_aniso_U_12
Pr1 0.0171(10) 0.0171(10) 0.0211(18) 0.000 0.000 0.0085(5)
Pr2 0.0159(10) 0.0159(10) 0.0213(17) 0.000 0.000 0.0079(5)
Ti1 0.0223(19) 0.0245(19) 0.036(2) -0.0020(15) 0.0047(15) 0.0117(16)
Ti2 0.0216(19) 0.0216(19) 0.031(2) -0.0027(15) -0.0018(15) 0.0065(16)
O1 0.029(9) 0.028(9) 0.027(9) 0.000 0.000 0.019(7)
O2 0.023(8) 0.027(9) 0.045(10) 0.000 0.000 0.020(7)
O3 0.025(7) 0.035(8) 0.055(9) 0.001(7) 0.003(7) 0.010(6)
O4 0.030(7) 0.049(8) 0.048(8) -0.005(7) 0.004(6) 0.022(6)
O5 0.037(7) 0.034(8) 0.031(7) -0.001(6) 0.006(6) 0.020(6)
O6 0.027(7) 0.030(7) 0.033(7) 0.002(6) 0.000(6) 0.017(6)
O21 0.013(8) 0.027(9) 0.030(9) 0.000 0.000 0.000(7)
O22 0.041(10) 0.019(8) 0.038(8) 0.000 0.000 0.022(7)
O23 0.025(7) 0.026(7) 0.031(7) -0.002(6) 0.000(6) -0.001(6)
O24 0.038(8) 0.026(7) 0.039(7) -0.017(5) -0.009(6) 0.013(6)
O25 0.029(7) 0.025(7) 0.025(6) -0.006(6) 0.007(5) 0.011(6)
O26 0.038(8) 0.035(8) 0.038(8) -0.003(6) -0.008(6) 0.015(6)
C2 0.051(15) 0.033(13) 0.069(15) 0.000 0.000 0.022(12)
C2A 0.08(2) 0.06(2) 0.11(3) 0.000 0.000 0.038(19)
C2B 0.09(3) 0.08(3) 0.09(4) -0.02(2) 0.00(3) 0.06(2)
C11 0.050(11) 0.033(9) 0.039(10) 0.005(8) 0.012(9) 0.023(8)
C12 0.052(11) 0.035(10) 0.044(10) -0.001(8) 0.016(9) 0.025(9)
C13 0.076(13) 0.062(13) 0.052(11) -0.017(10) 0.004(10) 0.036(11)
C14 0.068(13) 0.063(13) 0.054(12) -0.022(10) 0.006(10) 0.033(10)
C15 0.050(12) 0.056(12) 0.050(12) -0.008(9) -0.001(9) 0.022(10)
C16 0.047(11) 0.029(9) 0.024(9) -0.007(7) -0.003(8) 0.019(8)
C17 0.027(9) 0.033(10) 0.025(9) -0.001(8) -0.006(8) 0.012(8)
C22 0.068(17) 0.066(17) 0.064(17) 0.000 0.000 0.029(12)
C22A 0.20(5) 0.19(5) 0.20(5) 0.000 0.000 0.10(3)
C22B 0.10(3) 0.07(3) 0.09(4) 0.01(2) 0.00(2) 0.04(2)
C31 0.043(10) 0.031(10) 0.039(10) 0.003(8) 0.002(8) 0.020(8)
C32 0.045(11) 0.046(11) 0.054(11) -0.016(9) -0.002(9) 0.025(9)
C33 0.060(12) 0.055(12) 0.049(11) -0.019(10) 0.010(10) 0.020(10)
C34 0.074(14) 0.075(14) 0.061(13) -0.026(11) 0.015(11) 0.040(11)
C35 0.046(11) 0.054(11) 0.035(10) -0.016(9) 0.006(8) 0.027(9)
C36 0.037(10) 0.036(10) 0.035(10) -0.001(8) 0.004(8) 0.021(8)
C37 0.020(9) 0.030(10) 0.031(10) -0.002(8) 0.001(8) 0.016(8)

loop_
_atom_type_symbol
_atom_type_description
_atom_type_scat_dispersion_real
_atom_type_scat_dispersion_imag
_atom_type_scat_source
C C 0.0181 0.0091 'International Tables Vol C Tables 4.2.6.8 and 6.1.1.4'
H H 0.0000 0.0000 'International Tables Vol C Tables 4.2.6.8 and 6.1.1.4'
O O 0.0492 0.0322 'International Tables Vol C Tables 4.2.6.8 and 6.1.1.4'
Ti Ti 0.2191 1.8069 'International Tables Vol C Tables 4.2.6.8 and 6.1.1.4'
Pr Pr -2.4164 10.2820 'International Tables Vol C Tables 4.2.6.8 and 6.1.1.4'

loop_
_geom_angle_atom_site_label_1
_geom_angle_atom_site_label_2
_geom_angle_atom_site_label_3
_geom_angle
_geom_angle_site_symmetry_1
_geom_angle_site_symmetry_3
O1 Pr1 O1 120.000(8) . 2_655
O1 Pr1 O1 120.000(1) . 3_665
O1 Pr1 O1 120.000(3) 2_655 3_665
O1 Pr1 O6 136.0(3) . 3_665
O1 Pr1 O6 72.9(5) 2_655 3_665
O1 Pr1 O6 64.8(5) 3_665 3_665
O1 Pr1 O6 72.9(5) . 5_656
O1 Pr1 O6 64.8(5) 2_655 5_656
O1 Pr1 O6 136.0(3) 3_665 5_656
O6 Pr1 O6 137.6(2) 3_665 5_656
O1 Pr1 O6 136.0(3) . 6_666
O1 Pr1 O6 72.9(5) 2_655 6_666
O1 Pr1 O6 64.8(5) 3_665 6_666
O6 Pr1 O6 87.3(6) 3_665 6_666
O6 Pr1 O6 77.6(5) 5_656 6_666
O1 Pr1 O6 72.9(5) . 2_655
O1 Pr1 O6 64.8(5) 2_655 2_655
O1 Pr1 O6 136.0(3) 3_665 2_655
O6 Pr1 O6 77.6(5) 3_665 2_655
O6 Pr1 O6 87.3(6) 5_656 2_655
O6 Pr1 O6 137.6(2) 6_666 2_655
O1 Pr1 O6 64.8(5) . 4_556
O1 Pr1 O6 136.0(3) 2_655 4_556
O1 Pr1 O6 72.9(5) 3_665 4_556
O6 Pr1 O6 137.6(2) 3_665 4_556
O6 Pr1 O6 77.6(5) 5_656 4_556
O6 Pr1 O6 77.6(5) 6_666 4_556
O6 Pr1 O6 137.6(2) 2_655 4_556
O1 Pr1 O6 64.8(5) . .
O1 Pr1 O6 136.0(3) 2_655 .
O1 Pr1 O6 72.9(5) 3_665 .
O6 Pr1 O6 77.6(5) 3_665 .
O6 Pr1 O6 137.6(2) 5_656 .
O6 Pr1 O6 137.6(2) 6_666 .
O6 Pr1 O6 77.6(5) 2_655 .
O6 Pr1 O6 87.3(6) 4_556 .
O1 Pr1 Ti1 103.5(5) . 5_656
O1 Pr1 Ti1 28.7(3) 2_655 5_656
O1 Pr1 Ti1 130.1(4) 3_665 5_656
O6 Pr1 Ti1 100.7(3) 3_665 5_656
O6 Pr1 Ti1 36.9(3) 5_656 5_656
O6 Pr1 Ti1 67.0(3) 6_666 5_656
O6 Pr1 Ti1 77.1(3) 2_655 5_656
O6 Pr1 Ti1 109.0(3) 4_556 5_656
O6 Pr1 Ti1 154.4(3) . 5_656
O1 Pr1 Ti1 103.5(5) . 2_655
O1 Pr1 Ti1 28.7(3) 2_655 2_655
O1 Pr1 Ti1 130.1(4) 3_665 2_655
O6 Pr1 Ti1 67.0(3) 3_665 2_655
O6 Pr1 Ti1 77.1(3) 5_656 2_655
O6 Pr1 Ti1 100.7(3) 6_666 2_655
O6 Pr1 Ti1 36.9(3) 2_655 2_655
O6 Pr1 Ti1 154.4(3) 4_556 2_655
O6 Pr1 Ti1 109.0(3) . 2_655
Ti1 Pr1 Ti1 49.36(12) 5_656 2_655
O1 Pr1 Ti1 130.1(4) . 3_665
O1 Pr1 Ti1 103.5(5) 2_655 3_665
O1 Pr1 Ti1 28.7(3) 3_665 3_665
O6 Pr1 Ti1 36.9(3) 3_665 3_665
O6 Pr1 Ti1 154.4(3) 5_656 3_665
O6 Pr1 Ti1 77.1(3) 6_666 3_665
O6 Pr1 Ti1 109.0(3) 2_655 3_665
O6 Pr1 Ti1 100.7(3) 4_556 3_665
O6 Pr1 Ti1 67.0(3) . 3_665
Ti1 Pr1 Ti1 125.96(3) 5_656 3_665
Ti1 Pr1 Ti1 103.79(7) 2_655 3_665
O21 Pr2 O21 120.00(2) 3_675 2_765
O21 Pr2 O21 119.999(7) 3_675 .
O21 Pr2 O21 120.001(7) 2_765 .
O21 Pr2 O25 136.4(3) 3_675 .
O21 Pr2 O25 71.1(5) 2_765 .
O21 Pr2 O25 66.5(5) . .
O21 Pr2 O25 71.1(5) 3_675 5_767
O21 Pr2 O25 66.5(5) 2_765 5_767
O21 Pr2 O25 136.4(3) . 5_767
O25 Pr2 O25 137.5(2) . 5_767
O21 Pr2 O25 66.5(5) 3_675 3_675
O21 Pr2 O25 136.4(3) 2_765 3_675
O21 Pr2 O25 71.1(5) . 3_675
O25 Pr2 O25 77.8(5) . 3_675
O25 Pr2 O25 137.5(2) 5_767 3_675
O21 Pr2 O25 66.5(5) 3_675 6_677
O21 Pr2 O25 136.4(3) 2_765 6_677
O21 Pr2 O25 71.1(5) . 6_677
O25 Pr2 O25 137.5(2) . 6_677
O25 Pr2 O25 77.8(5) 5_767 6_677
O25 Pr2 O25 87.0(6) 3_675 6_677
O21 Pr2 O25 71.1(5) 3_675 2_765
O21 Pr2 O25 66.5(5) 2_765 2_765
O21 Pr2 O25 136.4(3) . 2_765
O25 Pr2 O25 77.8(5) . 2_765
O25 Pr2 O25 87.0(7) 5_767 2_765
O25 Pr2 O25 77.8(5) 3_675 2_765
O25 Pr2 O25 137.5(2) 6_677 2_765
O21 Pr2 O25 136.4(3) 3_675 4_557
O21 Pr2 O25 71.1(5) 2_765 4_557
O21 Pr2 O25 66.5(5) . 4_557
O25 Pr2 O25 87.0(6) . 4_557
O25 Pr2 O25 77.8(5) 5_767 4_557
O25 Pr2 O25 137.5(2) 3_675 4_557
O25 Pr2 O25 77.8(5) 6_677 4_557
O25 Pr2 O25 137.5(2) 2_765 4_557
O21 Pr2 Ti2 131.6(5) 3_675 .
O21 Pr2 Ti2 101.9(5) 2_765 .
O21 Pr2 Ti2 29.5(3) . .
O25 Pr2 Ti2 37.5(3) . .
O25 Pr2 Ti2 154.8(3) 5_767 .
O25 Pr2 Ti2 66.6(3) 3_675 .
O25 Pr2 Ti2 100.1(3) 6_677 .
O25 Pr2 Ti2 109.4(3) 2_765 .
O25 Pr2 Ti2 77.2(3) 4_557 .
O21 Pr2 Ti2 101.9(5) 3_675 5_767
O21 Pr2 Ti2 29.5(3) 2_765 5_767
O21 Pr2 Ti2 131.6(5) . 5_767
O25 Pr2 Ti2 100.1(3) . 5_767
O25 Pr2 Ti2 37.5(3) 5_767 5_767
O25 Pr2 Ti2 154.8(3) 3_675 5_767
O25 Pr2 Ti2 109.4(3) 6_677 5_767
O25 Pr2 Ti2 77.2(3) 2_765 5_767
O25 Pr2 Ti2 66.6(3) 4_557 5_767
Ti2 Pr2 Ti2 125.89(3) . 5_767
O21 Pr2 Ti2 131.6(5) 3_675 4_557
O21 Pr2 Ti2 101.9(5) 2_765 4_557
O21 Pr2 Ti2 29.5(3) . 4_557
O25 Pr2 Ti2 77.2(3) . 4_557
O25 Pr2 Ti2 109.4(3) 5_767 4_557
O25 Pr2 Ti2 100.1(3) 3_675 4_557
O25 Pr2 Ti2 66.6(3) 6_677 4_557
O25 Pr2 Ti2 154.8(3) 2_765 4_557
O25 Pr2 Ti2 37.5(3) 4_557 4_557
Ti2 Pr2 Ti2 49.07(12) . 4_557
Ti2 Pr2 Ti2 103.96(7) 5_767 4_557
O3 Ti1 O4 95.2(7) . .
O3 Ti1 O1 103.8(8) . .
O4 Ti1 O1 160.4(8) . .
O3 Ti1 O2 97.6(8) . .
O4 Ti1 O2 97.5(7) . .
O1 Ti1 O2 75.3(7) . .
O3 Ti1 O5 91.8(7) . .
O4 Ti1 O5 95.0(7) . .
O1 Ti1 O5 89.5(6) . .
O2 Ti1 O5 163.6(6) . .
O3 Ti1 O6 171.0(7) . .
O4 Ti1 O6 81.9(6) . .
O1 Ti1 O6 80.1(7) . .
O2 Ti1 O6 91.3(7) . .
O5 Ti1 O6 80.0(6) . .
O3 Ti1 Ti1 90.9(5) . 4_556
O4 Ti1 Ti1 138.5(5) . 4_556
O1 Ti1 Ti1 37.9(5) . 4_556
O2 Ti1 Ti1 41.0(4) . 4_556
O5 Ti1 Ti1 125.9(4) . 4_556
O6 Ti1 Ti1 96.9(4) . 4_556
O3 Ti1 Pr1 137.2(6) . .
O4 Ti1 Pr1 126.5(5) . .
O1 Ti1 Pr1 36.4(6) . .
O2 Ti1 Pr1 87.1(5) . .
O5 Ti1 Pr1 76.9(4) . .
O6 Ti1 Pr1 44.7(4) . .
Ti1 Ti1 Pr1 65.32(6) 4_556 .
O23 Ti2 O24 93.4(7) . .
O23 Ti2 O21 103.5(8) . .
O24 Ti2 O21 163.0(8) . .
O23 Ti2 O22 97.0(8) . .
O24 Ti2 O22 98.4(7) . .
O21 Ti2 O22 77.4(7) . .
O23 Ti2 O26 91.9(7) . .
O24 Ti2 O26 93.1(7) . .
O21 Ti2 O26 88.8(8) . .
O22 Ti2 O26 165.0(7) . .
O23 Ti2 O25 170.4(6) . .
O24 Ti2 O25 80.7(6) . .
O21 Ti2 O25 82.9(7) . .
O22 Ti2 O25 91.4(7) . .
O26 Ti2 O25 80.9(7) . .
O23 Ti2 Ti2 91.9(5) . 4_557
O24 Ti2 Ti2 139.7(5) . 4_557
O21 Ti2 Ti2 38.8(5) . 4_557
O22 Ti2 Ti2 41.4(4) . 4_557
O26 Ti2 Ti2 126.6(5) . 4_557
O25 Ti2 Ti2 97.5(4) . 4_557
O23 Ti2 Pr2 139.1(5) . .
O24 Ti2 Pr2 126.2(5) . .
O21 Ti2 Pr2 38.0(6) . .
O22 Ti2 Pr2 87.7(5) . .
O26 Ti2 Pr2 77.8(5) . .
O25 Ti2 Pr2 45.6(3) . .
Ti2 Ti2 Pr2 65.46(6) 4_557 .
Ti1 O1 Ti1 104.2(9) 4_556 .
Ti1 O1 Pr1 114.9(7) 4_556 .
Ti1 O1 Pr1 114.9(7) . .
C2 O2 Ti1 129.8(5) . 4_556
C2 O2 Ti1 129.8(5) . .
Ti1 O2 Ti1 98.1(8) 4_556 .
C3' O3 Ti1 159(2) . .
C3 O3 Ti1 137.8(19) . .
C11 O4 Ti1 140.9(15) . .
C17 O5 Ti1 140.6(17) . .
C17 O6 Ti1 129.6(15) 3_665 .
C17 O6 Pr1 131.7(15) 3_665 .
Ti1 O6 Pr1 98.4(5) . .
Ti2 O21 Ti2 102.3(11) . 4_557
Ti2 O21 Pr2 112.5(7) . .
Ti2 O21 Pr2 112.5(7) 4_557 .
C22 O22 Ti2 130.3(6) . .
C22 O22 Ti2 130.3(6) . 4_557
Ti2 O22 Ti2 97.3(8) . 4_557
C23' O23 Ti2 171(2) . .
C23 O23 Ti2 131(2) . .
C31 O24 Ti2 141.3(14) . .
C37 O25 Ti2 133.7(15) 2_765 .
C37 O25 Pr2 129.0(15) 2_765 .
Ti2 O25 Pr2 97.0(5) . .
C37 O26 Ti2 136.2(19) . .
C2A C2 O2 108(3) . .
C2A C2 C2B 144(4) . .
O2 C2 C2B 107(3) . .
C2A C2 H2A 92.7 . .
O2 C2 H2A 92.7 . .
C2B C2 H2A 92.7 . .
C2 C2A H2AA 109.5 . .
C2 C2A H2AB 109.5 . .
H2AA C2A H2AB 109.5 . .
C2 C2A H2AC 109.5 . .
H2AA C2A H2AC 109.5 . .
H2AB C2A H2AC 109.5 . .
C2 C2B H2BA 109.5 . .
C2 C2B H2BB 109.5 . .
H2BA C2B H2BB 109.5 . .
C2 C2B H2BC 109.5 . .
H2BA C2B H2BC 109.5 . .
H2BB C2B H2BC 109.5 . .
C3B C3 O3 107(3) . .
C3B C3 C3A 111(3) . .
O3 C3 C3A 115(4) . .
C3B C3 H3 107.7 . .
O3 C3 H3 107.7 . .
C3A C3 H3 107.7 . .
C3 C3A H3AA 109.5 . .
C3 C3A H3AB 109.5 . .
H3AA C3A H3AB 109.5 . .
C3 C3A H3AC 109.5 . .
H3AA C3A H3AC 109.5 . .
H3AB C3A H3AC 109.5 . .
C3 C3B H3BA 109.5 . .
C3 C3B H3BB 109.5 . .
H3BA C3B H3BB 109.5 . .
C3 C3B H3BC 109.5 . .
H3BA C3B H3BC 109.5 . .
H3BB C3B H3BC 109.5 . .
C3B' C3' O3 141(4) . .
C3B' C3' C3A' 111(3) . .
O3 C3' C3A' 107(4) . .
C3B' C3' H3A' 91.8 . .
O3 C3' H3A' 91.8 . .
C3A' C3' H3A' 91.8 . .
C3' C3A' H3AD 109.5 . .
C3' C3A' H3AE 109.5 . .
H3AD C3A' H3AE 109.5 . .
C3' C3A' H3AF 109.5 . .
H3AD C3A' H3AF 109.5 . .
H3AE C3A' H3AF 109.5 . .
C3' C3B' H3BD 109.5 . .
C3' C3B' H3BE 109.5 . .
H3BD C3B' H3BE 109.5 . .
C3' C3B' H3BF 109.5 . .
H3BD C3B' H3BF 109.5 . .
H3BE C3B' H3BF 109.5 . .
O4 C11 C16 122(2) . .
O4 C11 C12 118(2) . .
C16 C11 C12 120(3) . .
C13 C12 C11 117(3) . .
C13 C12 H12A 121.3 . .
C11 C12 H12A 121.3 . .
C14 C13 C12 126(3) . .
C14 C13 H13A 116.9 . .
C12 C13 H13A 116.9 . .
C13 C14 C15 118(3) . .
C13 C14 H14A 120.8 . .
C15 C14 H14A 120.8 . .
C16 C15 C14 117(3) . .
C16 C15 H15A 121.3 . .
C14 C15 H15A 121.3 . .
C11 C16 C15 121(2) . .
C11 C16 C17 123(2) . 3_665
C15 C16 C17 116(2) . 3_665
O5 C17 O6 119(2) . 2_655
O5 C17 C16 119(2) . 2_655
O6 C17 C16 122(2) 2_655 2_655
C22B C22 O22 113(5) . .
C22B C22 C22A 147(7) . .
O22 C22 C22A 95(6) . .
C22B C22 H22' 96.9 . .
O22 C22 H22' 96.9 . .
C22A C22 H22' 96.9 . .
C22 C22A H22A 109.5 . .
C22 C22A H22B 109.5 . .
H22A C22A H22B 109.5 . .
C22 C22A H22C 109.5 . .
H22A C22A H22C 109.5 . .
H22B C22A H22C 109.5 . .
C22 C22B H22D 109.5 . .
C22 C22B H22E 109.5 . .
H22D C22B H22E 109.5 . .
C22 C22B H22F 109.5 . .
H22D C22B H22F 109.5 . .
H22E C22B H22F 109.5 . .
C23B C23 C23A 108(3) . .
C23B C23 O23 113(5) . .
C23A C23 O23 110(4) . .
C23B C23 H23A 108.5 . .
C23A C23 H23A 108.5 . .
O23 C23 H23A 108.5 . .
C23 C23A H23B 109.5 . .
C23 C23A H23C 109.5 . .
H23B C23A H23C 109.5 . .
C23 C23A H23D 109.5 . .
H23B C23A H23D 109.5 . .
H23C C23A H23D 109.5 . .
C23 C23B H23E 109.5 . .
C23 C23B H23F 109.5 . .
H23E C23B H23F 109.5 . .
C23 C23B H23G 109.5 . .
H23E C23B H23G 109.5 . .
H23F C23B H23G 109.5 . .
C23C C23' O23 91(4) . .
C23C C23' C23D 109(3) . .
O23 C23' C23D 120(4) . .
C23C C23' H23H 111.7 . .
O23 C23' H23H 111.7 . .
C23D C23' H23H 111.7 . .
C23' C23C H23I 109.5 . .
C23' C23C H23J 109.5 . .
H23I C23C H23J 109.5 . .
C23' C23C H23K 109.5 . .
H23I C23C H23K 109.5 . .
H23J C23C H23K 109.5 . .
C23' C23D H23L 109.5 . .
C23' C23D H23M 109.5 . .
H23L C23D H23M 109.5 . .
C23' C23D H23N 109.5 . .
H23L C23D H23N 109.5 . .
H23M C23D H23N 109.5 . .
O24 C31 C32 119(2) . .
O24 C31 C36 120(2) . .
C32 C31 C36 121(2) . .
C31 C32 C33 122(3) . .
C31 C32 H32A 119.2 . .
C33 C32 H32A 119.2 . .
C32 C33 C34 118(3) . .
C32 C33 H33A 121.1 . .
C34 C33 H33A 121.1 . .
C35 C34 C33 120(3) . .
C35 C34 H34A 120.1 . .
C33 C34 H34A 120.1 . .
C34 C35 C36 123(3) . .
C34 C35 H35A 118.7 . .
C36 C35 H35A 118.7 . .
C31 C36 C35 117(2) . .
C31 C36 C37 125(2) . 2_765
C35 C36 C37 118(2) . 2_765
O26 C37 O25 126(2) . 3_675
O26 C37 C36 115(2) . 3_675
O25 C37 C36 119(2) 3_675 3_675

loop_
_geom_bond_atom_site_label_1
_geom_bond_atom_site_label_2
_geom_bond_distance
_geom_bond_site_symmetry_2
Pr1 O1 2.35(2) .
Pr1 O1 2.35(2) 2_655
Pr1 O1 2.35(2) 3_665
Pr1 O6 2.558(14) 3_665
Pr1 O6 2.558(14) 5_656
Pr1 O6 2.558(14) 6_666
Pr1 O6 2.558(14) 2_655
Pr1 O6 2.558(14) 4_556
Pr1 O6 2.558(14) .
Pr1 Ti1 3.598(4) 5_656
Pr1 Ti1 3.598(4) 2_655
Pr1 Ti1 3.598(4) 3_665
Pr2 O21 2.400(19) 3_675
Pr2 O21 2.400(19) 2_765
Pr2 O21 2.400(19) .
Pr2 O25 2.591(13) .
Pr2 O25 2.591(13) 5_767
Pr2 O25 2.591(13) 3_675
Pr2 O25 2.591(13) 6_677
Pr2 O25 2.591(13) 2_765
Pr2 O25 2.591(13) 4_557
Pr2 Ti2 3.602(4) .
Pr2 Ti2 3.602(4) 5_767
Pr2 Ti2 3.602(4) 4_557
Ti1 O3 1.764(16) .
Ti1 O4 1.886(17) .
Ti1 O1 1.904(12) .
Ti1 O2 1.990(13) .
Ti1 O5 2.026(15) .
Ti1 O6 2.183(15) .
Ti1 Ti1 3.005(7) 4_556
Ti2 O23 1.765(15) .
Ti2 O24 1.861(14) .
Ti2 O21 1.920(15) .
Ti2 O22 1.993(13) .
Ti2 O26 2.043(18) .
Ti2 O25 2.208(16) .
Ti2 Ti2 2.992(7) 4_557
O2 C2 1.55(4) .
O3 C3' 1.40(3) .
O3 C3 1.42(3) .
O4 C11 1.34(3) .
O5 C17 1.27(3) .
O6 C17 1.31(3) 3_665
O22 C22 1.48(6) .
O23 C23' 1.39(3) .
O23 C23 1.43(3) .
O24 C31 1.36(3) .
O25 C37 1.26(3) 2_765
O26 C37 1.24(3) .
C2 C2A 1.51(6) .
C2 C2B 1.69(8) .
C2 H2A 1.0000 .
C2A H2AA 0.9800 .
C2A H2AB 0.9800 .
C2A H2AC 0.9800 .
C2B H2BA 0.9800 .
C2B H2BB 0.9800 .
C2B H2BC 0.9800 .
C3 C3B 1.40(3) .
C3 C3A 1.42(3) .
C3 H3 1.0000 .
C3A H3AA 0.9800 .
C3A H3AB 0.9800 .
C3A H3AC 0.9800 .
C3B H3BA 0.9800 .
C3B H3BB 0.9800 .
C3B H3BC 0.9800 .
C3' C3B' 1.39(3) .
C3' C3A' 1.41(3) .
C3' H3A' 1.0000 .
C3A' H3AD 0.9800 .
C3A' H3AE 0.9800 .
C3A' H3AF 0.9800 .
C3B' H3BD 0.9800 .
C3B' H3BE 0.9800 .
C3B' H3BF 0.9800 .
C11 C16 1.35(4) .
C11 C12 1.38(3) .
C12 C13 1.37(4) .
C12 H12A 0.9500 .
C13 C14 1.27(4) .
C13 H13A 0.9500 .
C14 C15 1.42(4) .
C14 H14A 0.9500 .
C15 C16 1.41(4) .
C15 H15A 0.9500 .
C16 C17 1.50(3) 3_665
C22 C22B 1.36(9) .
C22 C22A 1.59(12) .
C22 H22' 1.0000 .
C22A H22A 0.9800 .
C22A H22B 0.9800 .
C22A H22C 0.9800 .
C22B H22D 0.9800 .
C22B H22E 0.9800 .
C22B H22F 0.9800 .
C23 C23B 1.42(3) .
C23 C23A 1.43(3) .
C23 H23A 1.0000 .
C23A H23B 0.9800 .
C23A H23C 0.9800 .
C23A H23D 0.9800 .
C23B H23E 0.9800 .
C23B H23F 0.9800 .
C23B H23G 0.9800 .
C23' C23C 1.38(3) .
C23' C23D 1.42(3) .
C23' H23H 1.0000 .
C23C H23I 0.9800 .
C23C H23J 0.9800 .
C23C H23K 0.9800 .
C23D H23L 0.9800 .
C23D H23M 0.9800 .
C23D H23N 0.9800 .
C31 C32 1.37(3) .
C31 C36 1.41(3) .
C32 C33 1.41(4) .
C32 H32A 0.9500 .
C33 C34 1.43(5) .
C33 H33A 0.9500 .
C34 C35 1.35(4) .
C34 H34A 0.9500 .
C35 C36 1.42(3) .
C35 H35A 0.9500 .
C36 C37 1.48(3) 2_765
